data_4328559
loop_
_publ_author_name
'Isurika R. Fernando'
'Gellert Mezei'

_publ_section_title
;
 Blue-Colored, Linear Rigid-Axle [2]Pseudorotaxanes: Metal-Binding
 Properties, Crystal Structures, and Blue/Red Dichroism
;
_journal_name_full 'Inorganic Chemistry'
_journal_page_first 3156
_journal_page_last 3160
_journal_paper_doi 10.1021/ic2026329
_journal_volume 51
_journal_year 2012
_chemical_formula_sum 'C54 H60 Cd2 I6 N4 O10'
_chemical_formula_weight 1911.26
_chemical_name_systematic
; 
 ? 
;
_space_group_IT_number 2
_symmetry_cell_setting triclinic
_symmetry_space_group_name_Hall '-P 1'
_symmetry_space_group_name_H-M 'P -1'
_atom_sites_solution_hydrogens geom
_atom_sites_solution_primary direct
_atom_sites_solution_secondary difmap
_audit_creation_method SHELXL-97
_cell_angle_alpha 98.6420(10)
_cell_angle_beta 102.6330(10)
_cell_angle_gamma 105.0150(10)
_cell_formula_units_Z 2
_cell_length_a 9.8786(2)
_cell_length_b 16.8160(3)
_cell_length_c 20.8803(3)
_cell_measurement_reflns_used 8439
_cell_measurement_temperature 100(2)
_cell_measurement_theta_max 19.45
_cell_measurement_theta_min 2.18
_cell_volume 3189.31(10)
_computing_cell_refinement 'Bruker SAINT'
_computing_data_collection 'Bruker APEX2'
_computing_data_reduction 'Bruker SAINT'
_computing_molecular_graphics 'Bruker SHELXTL'
_computing_publication_material 'Bruker SHELXTL'
_computing_structure_refinement 'SHELXL-97 (Sheldrick, 2008)'
_computing_structure_solution 'SHELXS-97 (Sheldrick, 2008)'
_diffrn_ambient_temperature 100(2)
_diffrn_measured_fraction_theta_full 0.993
_diffrn_measured_fraction_theta_max 0.993
_diffrn_measurement_device_type 'Bruker APEX-II CCD'
_diffrn_measurement_method '\f and \w scans'
_diffrn_radiation_monochromator graphite
_diffrn_radiation_source 'fine-focus sealed tube'
_diffrn_radiation_type MoK\a
_diffrn_radiation_wavelength 0.71073
_diffrn_reflns_av_R_equivalents 0.1127
_diffrn_reflns_av_sigmaI/netI 0.1764
_diffrn_reflns_limit_h_max 13
_diffrn_reflns_limit_h_min -13
_diffrn_reflns_limit_k_max 23
_diffrn_reflns_limit_k_min -23
_diffrn_reflns_limit_l_max 28
_diffrn_reflns_limit_l_min -29
_diffrn_reflns_number 102629
_diffrn_reflns_theta_full 30.03
_diffrn_reflns_theta_max 30.03
_diffrn_reflns_theta_min 1.02
_exptl_absorpt_coefficient_mu 3.625
_exptl_absorpt_correction_T_max 0.7461
_exptl_absorpt_correction_T_min 0.6671
_exptl_absorpt_correction_type multi-scan
_exptl_crystal_colour blue
_exptl_crystal_density_diffrn 1.990
_exptl_crystal_description fragment
_exptl_crystal_F_000 1812
_exptl_crystal_size_max 0.14
_exptl_crystal_size_mid 0.09
_exptl_crystal_size_min 0.05
_refine_diff_density_max 2.074
_refine_diff_density_min -2.337
_refine_diff_density_rms 0.192
_refine_ls_extinction_method none
_refine_ls_goodness_of_fit_ref 0.985
_refine_ls_hydrogen_treatment constr
_refine_ls_matrix_type full
_refine_ls_number_parameters 689
_refine_ls_number_reflns 18525
_refine_ls_number_restraints 1
_refine_ls_restrained_S_all 0.985
_refine_ls_R_factor_all 0.2182
_refine_ls_R_factor_gt 0.0730
_refine_ls_shift/su_max 1.032
_refine_ls_shift/su_mean 0.018
_refine_ls_structure_factor_coef Fsqd
_refine_ls_weighting_details 'calc w=1/[\s^2^(Fo^2^)+(0.0589P)^2^+13.4751P] where P=(Fo^2^+2Fc^2^)/3'
_refine_ls_weighting_scheme calc
_refine_ls_wR_factor_gt 0.1363
_refine_ls_wR_factor_ref 0.1776
_reflns_number_gt 7402
_reflns_number_total 18525
_reflns_threshold_expression >2sigma(I)
_cod_data_source_file ic2026329_si_003_1.cif
_cod_data_source_block 1(CdI3)2+2CH3OH
_cod_original_sg_symbol_H-M 'P -1 '
_cod_database_code 4328559

loop_
_symmetry_equiv_pos_as_xyz
'x, y, z'
'-x, -y, -z'

loop_
_atom_site_label
_atom_site_type_symbol
_atom_site_fract_x
_atom_site_fract_y
_atom_site_fract_z
_atom_site_U_iso_or_equiv
_atom_site_adp_type
_atom_site_occupancy
_atom_site_symmetry_multiplicity
_atom_site_calc_flag
_atom_site_refinement_flags
Cd1 Cd 0.11591(9) 0.16116(4) 0.32144(4) 0.0417(2) Uani 1 1 d .
I1 I 0.38342(10) 0.14394(5) 0.37139(4) 0.0664(3) Uani 1 1 d .
I2 I -0.07102(10) 0.15438(5) 0.40080(4) 0.0624(2) Uani 1 1 d .
I3 I 0.00234(8) 0.08723(5) 0.18775(4) 0.0579(2) Uani 1 1 d .
I4 I 0.71315(9) 1.42059(6) 0.31032(4) 0.0607(2) Uani 1 1 d .
I5 I 0.89665(8) 1.34401(4) 0.13539(3) 0.04265(19) Uani 1 1 d .
I6 I 0.41530(9) 1.35552(5) 0.09336(4) 0.0588(2) Uani 1 1 d .
Cd2 Cd 0.65471(8) 1.34098(4) 0.17957(4) 0.03606(19) Uani 1 1 d .
O1 O 0.0113(7) 0.7955(4) 0.0936(3) 0.0435(18) Uani 1 1 d .
O2 O 0.2196(7) 0.8456(5) 0.0139(3) 0.0461(18) Uani 1 1 d .
O3 O 0.5307(7) 0.9097(4) 0.0495(3) 0.0428(18) Uani 1 1 d .
O4 O 0.6637(7) 0.8256(4) 0.1558(3) 0.0367(16) Uani 1 1 d .
O5 O 0.6393(7) 0.6789(4) 0.3971(3) 0.0446(18) Uani 1 1 d .
O6 O 0.4401(10) 0.5969(9) 0.4716(4) 0.126(5) Uani 1 1 d .
O7 O 0.1666(12) 0.6209(6) 0.4554(5) 0.085(3) Uani 1 1 d .
O8 O 0.0072(7) 0.6812(4) 0.3484(4) 0.0431(18) Uani 1 1 d .
O9 O 0.7276(10) 0.3469(6) 0.9599(5) 0.090(3) Uani 1 1 d .
H90 H 0.8106 0.3436 0.9702 0.135 Uiso 1 1 calc R
O10 O 0.412(4) 0.868(2) 0.4549(9) 0.308(15) Uani 1 1 d D
H10O H 0.4541 0.8525 0.4868 0.461 Uiso 1 1 calc R
N1 N 0.1708(9) 0.3016(5) 0.3133(4) 0.040(2) Uani 1 1 d .
N2 N 0.2510(7) 0.5461(4) 0.2762(4) 0.0262(17) Uani 1 1 d .
N3 N 0.4338(8) 0.9546(5) 0.2186(4) 0.0292(18) Uani 1 1 d .
N4 N 0.5682(9) 1.2003(5) 0.1881(4) 0.0337(19) Uani 1 1 d .
C1 C 0.1037(11) 0.3547(6) 0.3360(5) 0.040(3) Uani 1 1 d .
H1 H 0.0361 0.3358 0.3594 0.048 Uiso 1 1 calc R
C2 C 0.1299(11) 0.4375(6) 0.3264(5) 0.038(2) Uani 1 1 d .
H2 H 0.0844 0.4737 0.3446 0.045 Uiso 1 1 calc R
C3 C 0.2247(10) 0.4628(6) 0.2894(5) 0.032(2) Uani 1 1 d .
C4 C 0.2956(12) 0.4090(6) 0.2650(6) 0.048(3) Uani 1 1 d .
H4 H 0.3611 0.4257 0.2401 0.058 Uiso 1 1 calc R
C5 C 0.2653(12) 0.3286(7) 0.2791(6) 0.051(3) Uani 1 1 d .
H5 H 0.3138 0.2923 0.2637 0.061 Uiso 1 1 calc R
C6 C 0.2416(10) 0.5573(6) 0.2126(5) 0.032(2) Uani 1 1 d .
H6 H 0.2140 0.5106 0.1772 0.039 Uiso 1 1 calc R
C7 C 0.2724(9) 0.6370(6) 0.1999(5) 0.029(2) Uani 1 1 d .
H7 H 0.2663 0.6441 0.1561 0.035 Uiso 1 1 calc R
C8 C 0.3126(9) 0.7070(6) 0.2526(5) 0.029(2) Uani 1 1 d .
C9 C 0.3183(9) 0.6929(5) 0.3163(4) 0.027(2) Uani 1 1 d .
H9 H 0.3453 0.7389 0.3523 0.033 Uiso 1 1 calc R
C10 C 0.2852(10) 0.6128(5) 0.3282(5) 0.031(2) Uani 1 1 d .
H10 H 0.2862 0.6046 0.3714 0.037 Uiso 1 1 calc R
C11 C 0.3803(11) 0.8875(6) 0.1666(5) 0.036(2) Uani 1 1 d .
H11 H 0.3715 0.8958 0.1230 0.044 Uiso 1 1 calc R
C12 C 0.3385(10) 0.8071(6) 0.1764(5) 0.033(2) Uani 1 1 d .
H12 H 0.3004 0.7615 0.1396 0.040 Uiso 1 1 calc R
C13 C 0.3525(9) 0.7936(5) 0.2402(4) 0.023(2) Uani 1 1 d .
C14 C 0.4051(10) 0.8636(6) 0.2933(5) 0.034(2) Uani 1 1 d .
H14 H 0.4132 0.8565 0.3371 0.041 Uiso 1 1 calc R
C15 C 0.4454(10) 0.9435(6) 0.2813(5) 0.038(2) Uani 1 1 d .
H15 H 0.4809 0.9901 0.3172 0.046 Uiso 1 1 calc R
C16 C 0.6623(12) 1.1659(7) 0.2182(7) 0.074(4) Uani 1 1 d .
H16 H 0.7604 1.1968 0.2318 0.088 Uiso 1 1 calc R
C17 C 0.6209(12) 1.0840(7) 0.2308(7) 0.071(4) Uani 1 1 d .
H17 H 0.6889 1.0618 0.2539 0.085 Uiso 1 1 calc R
C18 C 0.4810(10) 1.0399(5) 0.2081(5) 0.029(2) Uani 1 1 d .
C19 C 0.3815(12) 1.0726(7) 0.1761(6) 0.052(3) Uani 1 1 d .
H19 H 0.2837 1.0412 0.1597 0.063 Uiso 1 1 calc R
C20 C 0.4315(12) 1.1555(7) 0.1687(6) 0.054(3) Uani 1 1 d .
H20 H 0.3635 1.1800 0.1488 0.065 Uiso 1 1 calc R
C21 C -0.0242(11) 0.7323(7) 0.1325(6) 0.043(3) Uani 1 1 d .
C22 C -0.0700(11) 0.6499(7) 0.1068(5) 0.044(3) Uani 1 1 d .
H22 H -0.0874 0.6305 0.0607 0.053 Uiso 1 1 calc R
C23 C -0.0926(10) 0.5914(6) 0.1477(6) 0.041(3) Uani 1 1 d .
H23 H -0.1254 0.5339 0.1285 0.049 Uiso 1 1 calc R
C24 C -0.0670(10) 0.6181(7) 0.2146(5) 0.040(3) Uani 1 1 d .
H24 H -0.0821 0.5797 0.2420 0.048 Uiso 1 1 calc R
C25 C -0.0146(11) 0.7096(8) 0.2432(5) 0.049(3) Uani 1 1 d .
C26 C 0.0034(10) 0.7638(7) 0.1996(6) 0.041(3) Uani 1 1 d .
C27 C 0.0483(11) 0.8569(7) 0.2265(6) 0.053(3) Uani 1 1 d .
H27 H 0.0582 0.8948 0.1984 0.064 Uiso 1 1 calc R
C28 C 0.0732(11) 0.8826(7) 0.2917(6) 0.048(3) Uani 1 1 d .
H28 H 0.0984 0.9403 0.3092 0.058 Uiso 1 1 calc R
C29 C 0.0640(12) 0.8274(7) 0.3375(6) 0.051(3) Uani 1 1 d .
H29 H 0.0875 0.8490 0.3836 0.062 Uiso 1 1 calc R
C30 C 0.0192(12) 0.7409(8) 0.3118(6) 0.053(3) Uani 1 1 d .
C31 C 0.0334(13) 0.7096(8) 0.4223(6) 0.058(3) Uani 1 1 d .
H43A H 0.1267 0.7528 0.4414 0.070 Uiso 1 1 calc R
H43B H -0.0423 0.7325 0.4320 0.070 Uiso 1 1 calc R
C32 C 0.0320(15) 0.6349(8) 0.4502(6) 0.066(4) Uani 1 1 d .
H44A H 0.0141 0.6435 0.4942 0.079 Uiso 1 1 calc R
H44B H -0.0449 0.5863 0.4211 0.079 Uiso 1 1 calc R
C33 C 0.233(2) 0.608(2) 0.5077(9) 0.222(17) Uani 1 1 d .
H33A H 0.1811 0.5522 0.5108 0.266 Uiso 1 1 calc R
H33B H 0.2221 0.6473 0.5441 0.266 Uiso 1 1 calc R
C34 C 0.3832(16) 0.6136(11) 0.5230(6) 0.090(5) Uani 1 1 d .
H34A H 0.4385 0.6702 0.5488 0.107 Uiso 1 1 calc R
H34B H 0.3986 0.5751 0.5522 0.107 Uiso 1 1 calc R
C35 C 0.5924(13) 0.6191(10) 0.4867(7) 0.084(5) Uani 1 1 d .
H35A H 0.6198 0.5742 0.4629 0.101 Uiso 1 1 calc R
H35B H 0.6317 0.6245 0.5345 0.101 Uiso 1 1 calc R
C36 C 0.6573(16) 0.6988(10) 0.4682(7) 0.086(5) Uani 1 1 d .
H36A H 0.7597 0.7219 0.4921 0.103 Uiso 1 1 calc R
H36B H 0.6084 0.7399 0.4795 0.103 Uiso 1 1 calc R
C37 C 0.6772(12) 0.7437(8) 0.3677(6) 0.057(3) Uani 1 1 d .
C38 C 0.7310(12) 0.8288(8) 0.3964(7) 0.061(3) Uani 1 1 d .
H38 H 0.7481 0.8457 0.4427 0.073 Uiso 1 1 calc R
C39 C 0.7610(12) 0.8907(8) 0.3600(7) 0.060(3) Uani 1 1 d .
H39 H 0.7989 0.9469 0.3829 0.072 Uiso 1 1 calc R
C40 C 0.7372(11) 0.8721(7) 0.2931(6) 0.051(3) Uani 1 1 d .
H40 H 0.7570 0.9146 0.2695 0.061 Uiso 1 1 calc R
C41 C 0.6794(10) 0.7831(7) 0.2578(5) 0.038(2) Uani 1 1 d .
C42 C 0.6588(11) 0.7248(7) 0.2979(6) 0.046(3) Uani 1 1 d .
C43 C 0.6138(11) 0.6340(8) 0.2645(6) 0.058(3) Uani 1 1 d .
H43 H 0.6013 0.5924 0.2893 0.070 Uiso 1 1 calc R
C44 C 0.5916(10) 0.6135(7) 0.1979(6) 0.044(3) Uani 1 1 d .
H44 H 0.5645 0.5570 0.1764 0.052 Uiso 1 1 calc R
C45 C 0.6084(11) 0.6758(6) 0.1599(6) 0.050(3) Uani 1 1 d .
H45 H 0.5905 0.6596 0.1135 0.059 Uiso 1 1 calc R
C46 C 0.6504(11) 0.7596(8) 0.1898(7) 0.057(3) Uani 1 1 d .
C47 C 0.6495(13) 0.8065(9) 0.0851(6) 0.068(4) Uani 1 1 d .
H31A H 0.5562 0.7650 0.0619 0.082 Uiso 1 1 calc R
H31B H 0.7259 0.7836 0.0764 0.082 Uiso 1 1 calc R
C48 C 0.6606(12) 0.8862(7) 0.0607(6) 0.058(3) Uani 1 1 d .
H13A H 0.7374 0.9315 0.0935 0.069 Uiso 1 1 calc R
H13B H 0.6890 0.8801 0.0191 0.069 Uiso 1 1 calc R
C49 C 0.4373(12) 0.8767(8) -0.0171(5) 0.052(3) Uani 1 1 d .
H40A H 0.4206 0.8163 -0.0290 0.063 Uiso 1 1 calc R
H40B H 0.4840 0.9021 -0.0485 0.063 Uiso 1 1 calc R
C50 C 0.2961(11) 0.8941(7) -0.0225(5) 0.046(3) Uani 1 1 d .
H14A H 0.3125 0.9535 -0.0047 0.055 Uiso 1 1 calc R
H14B H 0.2406 0.8800 -0.0693 0.055 Uiso 1 1 calc R
C51 C 0.0692(12) 0.8385(8) -0.0035(6) 0.059(3) Uani 1 1 d .
H42A H 0.0316 0.8279 -0.0519 0.071 Uiso 1 1 calc R
H42B H 0.0543 0.8904 0.0164 0.071 Uiso 1 1 calc R
C52 C -0.0099(13) 0.7643(8) 0.0236(6) 0.067(4) Uani 1 1 d .
H26A H -0.1129 0.7444 0.0004 0.080 Uiso 1 1 calc R
H26B H 0.0303 0.7178 0.0169 0.080 Uiso 1 1 calc R
C53 C 0.732(2) 0.4412(12) 0.9785(9) 0.179(11) Uani 1 1 d .
H53A H 0.7790 0.4637 1.0255 0.269 Uiso 1 1 calc R
H53B H 0.6342 0.4448 0.9688 0.269 Uiso 1 1 calc R
H53C H 0.7848 0.4731 0.9525 0.269 Uiso 1 1 calc R
C100 C 0.343(3) 0.9322(18) 0.480(2) 0.57(6) Uani 1 1 d D
H10A H 0.3035 0.9551 0.4436 0.862 Uiso 1 1 calc R
H10B H 0.4154 0.9768 0.5144 0.862 Uiso 1 1 calc R
H10C H 0.2669 0.9055 0.4986 0.862 Uiso 1 1 calc R

loop_
_atom_site_aniso_label
_atom_site_aniso_U_11
_atom_site_aniso_U_22
_atom_site_aniso_U_33
_atom_site_aniso_U_23
_atom_site_aniso_U_13
_atom_site_aniso_U_12
Cd1 0.0522(5) 0.0300(4) 0.0417(5) 0.0121(3) 0.0080(4) 0.0122(4)
I1 0.0763(6) 0.0593(5) 0.0580(5) -0.0019(4) -0.0079(4) 0.0414(5)
I2 0.0845(6) 0.0458(5) 0.0591(5) 0.0141(4) 0.0347(5) 0.0091(4)
I3 0.0442(5) 0.0819(6) 0.0432(5) 0.0115(4) 0.0006(4) 0.0219(4)
I4 0.0560(5) 0.0858(6) 0.0407(5) 0.0035(4) 0.0166(4) 0.0250(5)
I5 0.0432(4) 0.0365(4) 0.0442(4) 0.0069(3) 0.0136(3) 0.0049(3)
I6 0.0590(5) 0.0474(5) 0.0599(5) 0.0061(4) -0.0062(4) 0.0211(4)
Cd2 0.0416(5) 0.0291(4) 0.0368(4) 0.0092(3) 0.0099(4) 0.0089(3)
O1 0.037(4) 0.060(5) 0.034(4) 0.009(4) 0.007(3) 0.019(4)
O2 0.031(4) 0.074(5) 0.040(4) 0.028(4) 0.008(3) 0.019(4)
O3 0.032(4) 0.050(4) 0.043(4) 0.023(4) 0.007(3) 0.002(3)
O4 0.028(4) 0.041(4) 0.047(4) 0.021(3) 0.014(3) 0.011(3)
O5 0.046(5) 0.050(4) 0.040(4) 0.022(4) 0.012(4) 0.011(4)
O6 0.044(6) 0.261(15) 0.047(6) 0.069(8) -0.002(5) -0.006(7)
O7 0.116(8) 0.101(7) 0.077(7) 0.027(6) 0.044(6) 0.081(7)
O8 0.044(4) 0.044(4) 0.057(5) 0.023(4) 0.028(4) 0.021(4)
O9 0.088(7) 0.110(8) 0.059(6) 0.010(6) 0.010(6) 0.020(6)
O10 0.47(4) 0.44(4) 0.054(10) 0.043(15) 0.070(16) 0.21(3)
N1 0.041(5) 0.032(5) 0.054(6) 0.019(4) 0.010(4) 0.020(4)
N2 0.023(4) 0.024(4) 0.030(4) 0.009(3) 0.003(3) 0.005(3)
N3 0.029(4) 0.033(5) 0.036(5) 0.018(4) 0.017(4) 0.013(4)
N4 0.033(5) 0.025(4) 0.044(5) 0.007(4) 0.013(4) 0.008(4)
C1 0.041(6) 0.038(6) 0.048(7) 0.025(5) 0.016(5) 0.013(5)
C2 0.046(6) 0.025(5) 0.041(6) 0.005(4) 0.012(5) 0.010(5)
C3 0.029(5) 0.028(5) 0.035(6) 0.011(4) 0.002(4) 0.006(4)
C4 0.058(7) 0.039(6) 0.074(8) 0.033(6) 0.043(7) 0.025(6)
C5 0.049(7) 0.048(7) 0.072(8) 0.030(6) 0.031(7) 0.023(6)
C6 0.030(5) 0.033(6) 0.036(6) 0.004(4) 0.012(5) 0.012(4)
C7 0.018(5) 0.036(6) 0.035(6) 0.007(4) 0.007(4) 0.010(4)
C8 0.026(5) 0.036(5) 0.035(6) 0.016(4) 0.016(4) 0.020(4)
C9 0.027(5) 0.023(5) 0.027(5) 0.001(4) 0.003(4) 0.005(4)
C10 0.038(6) 0.028(5) 0.025(5) 0.005(4) 0.009(4) 0.008(4)
C11 0.047(6) 0.039(6) 0.022(5) 0.006(4) 0.003(5) 0.016(5)
C12 0.039(6) 0.023(5) 0.039(6) 0.013(4) 0.014(5) 0.007(4)
C13 0.017(5) 0.021(5) 0.034(5) 0.003(4) 0.010(4) 0.008(4)
C14 0.038(6) 0.038(6) 0.030(5) 0.018(5) 0.010(5) 0.012(5)
C15 0.039(6) 0.020(5) 0.043(6) -0.005(4) 0.003(5) 0.004(4)
C16 0.028(6) 0.049(8) 0.126(12) 0.042(8) -0.009(7) -0.006(6)
C17 0.032(7) 0.048(7) 0.117(12) 0.036(8) -0.012(7) 0.004(6)
C18 0.033(6) 0.025(5) 0.035(6) 0.012(4) 0.015(5) 0.011(4)
C19 0.036(6) 0.052(7) 0.085(9) 0.034(7) 0.027(6) 0.021(6)
C20 0.045(7) 0.060(8) 0.081(9) 0.040(7) 0.024(7) 0.033(6)
C21 0.031(6) 0.045(7) 0.066(8) 0.034(6) 0.017(6) 0.018(5)
C22 0.033(6) 0.054(7) 0.046(7) 0.011(6) 0.012(5) 0.013(5)
C23 0.031(6) 0.029(6) 0.061(8) 0.010(5) 0.015(5) 0.004(5)
C24 0.030(6) 0.054(7) 0.041(6) 0.010(5) 0.011(5) 0.018(5)
C25 0.024(6) 0.093(9) 0.024(6) -0.011(6) -0.001(5) 0.027(6)
C26 0.027(6) 0.055(7) 0.050(7) 0.019(6) 0.010(5) 0.022(5)
C27 0.033(6) 0.053(7) 0.074(9) -0.001(6) 0.017(6) 0.019(6)
C28 0.042(7) 0.044(7) 0.065(8) 0.006(6) 0.018(6) 0.023(5)
C29 0.047(7) 0.044(7) 0.072(8) 0.012(6) 0.027(6) 0.019(6)
C30 0.052(7) 0.063(8) 0.056(8) 0.017(7) 0.024(6) 0.030(6)
C31 0.063(8) 0.082(9) 0.052(8) 0.027(7) 0.022(6) 0.047(7)
C32 0.105(11) 0.069(8) 0.051(8) 0.027(7) 0.046(8) 0.046(8)
C33 0.083(15) 0.52(5) 0.090(15) 0.16(2) 0.037(12) 0.07(2)
C34 0.085(12) 0.151(15) 0.030(7) 0.023(8) 0.025(8) 0.022(10)
C35 0.048(8) 0.120(12) 0.072(10) 0.064(9) -0.010(7) 0.003(8)
C36 0.080(11) 0.127(14) 0.061(10) 0.040(9) 0.020(8) 0.037(10)
C37 0.035(7) 0.078(10) 0.061(8) 0.015(7) 0.015(6) 0.020(6)
C38 0.047(8) 0.047(8) 0.076(9) -0.002(7) 0.010(7) 0.010(6)
C39 0.041(7) 0.049(8) 0.081(10) -0.007(7) 0.011(7) 0.015(6)
C40 0.031(6) 0.055(7) 0.064(8) -0.004(6) 0.014(6) 0.020(5)
C41 0.018(5) 0.048(7) 0.048(7) 0.002(6) 0.011(5) 0.013(5)
C42 0.032(6) 0.057(7) 0.052(7) 0.001(6) 0.011(5) 0.023(5)
C43 0.027(6) 0.078(9) 0.064(9) 0.004(7) 0.001(6) 0.023(6)
C44 0.029(6) 0.043(7) 0.057(8) 0.000(6) 0.011(5) 0.016(5)
C45 0.032(6) 0.027(6) 0.084(9) -0.004(6) 0.013(6) 0.010(5)
C46 0.026(6) 0.058(8) 0.083(10) 0.007(7) 0.010(6) 0.014(6)
C47 0.048(8) 0.097(11) 0.060(9) 0.013(8) 0.019(7) 0.022(7)
C48 0.038(7) 0.062(8) 0.073(9) 0.040(7) 0.020(6) -0.002(6)
C49 0.041(7) 0.072(8) 0.036(7) 0.013(6) 0.014(6) 0.002(6)
C50 0.046(7) 0.047(7) 0.033(6) 0.018(5) -0.002(5) -0.002(5)
C51 0.046(7) 0.100(10) 0.039(7) 0.025(7) 0.008(6) 0.033(7)
C52 0.042(7) 0.086(10) 0.072(10) 0.044(8) 0.012(7) 0.006(7)
C53 0.22(2) 0.104(15) 0.119(17) -0.060(13) -0.062(16) 0.020(15)
C100 0.35(6) 0.69(9) 0.36(6) 0.41(6) -0.13(4) -0.37(6)

loop_
_atom_type_symbol
_atom_type_description
_atom_type_scat_dispersion_real
_atom_type_scat_dispersion_imag
_atom_type_scat_source
C C 0.0033 0.0016 'International Tables Vol C Tables 4.2.6.8 and 6.1.1.4'
H H 0.0000 0.0000 'International Tables Vol C Tables 4.2.6.8 and 6.1.1.4'
Cd Cd -0.8075 1.2024 'International Tables Vol C Tables 4.2.6.8 and 6.1.1.4'
I I -0.4742 1.8119 'International Tables Vol C Tables 4.2.6.8 and 6.1.1.4'
N N 0.0061 0.0033 'International Tables Vol C Tables 4.2.6.8 and 6.1.1.4'
O O 0.0106 0.0060 'International Tables Vol C Tables 4.2.6.8 and 6.1.1.4'

loop_
_geom_angle_atom_site_label_1
_geom_angle_atom_site_label_2
_geom_angle_atom_site_label_3
_geom_angle
N1 Cd1 I1 102.8(2)
N1 Cd1 I2 101.5(2)
I1 Cd1 I2 119.14(4)
N1 Cd1 I3 98.7(2)
I1 Cd1 I3 112.13(4)
I2 Cd1 I3 117.98(4)
N4 Cd2 I4 99.95(19)
N4 Cd2 I6 100.5(2)
I4 Cd2 I6 116.10(4)
N4 Cd2 I5 103.01(19)
I4 Cd2 I5 114.24(3)
I6 Cd2 I5 118.70(4)
C52 O1 C21 115.9(8)
C50 O2 C51 112.9(8)
C49 O3 C48 114.1(9)
C46 O4 C47 118.5(9)
C37 O5 C36 117.1(10)
C34 O6 C35 116.6(11)
C33 O7 C32 120.4(13)
C30 O8 C31 117.5(8)
C5 N1 C1 118.0(8)
C5 N1 Cd1 118.1(7)
C1 N1 Cd1 123.7(7)
C6 N2 C10 120.8(8)
C6 N2 C3 120.4(8)
C10 N2 C3 118.8(7)
C15 N3 C11 119.9(8)
C15 N3 C18 118.8(8)
C11 N3 C18 121.3(8)
C16 N4 C20 117.5(9)
C16 N4 Cd2 118.0(7)
C20 N4 Cd2 124.3(7)
N1 C1 C2 123.3(9)
C3 C2 C1 117.5(9)
C2 C3 C4 120.4(9)
C2 C3 N2 119.5(8)
C4 C3 N2 120.1(8)
C5 C4 C3 117.7(9)
N1 C5 C4 123.1(10)
N2 C6 C7 120.7(9)
C6 C7 C8 119.9(9)
C9 C8 C7 117.6(8)
C9 C8 C13 121.8(8)
C7 C8 C13 120.6(8)
C10 C9 C8 122.0(8)
N2 C10 C9 118.9(8)
N3 C11 C12 121.3(9)
C11 C12 C13 120.1(9)
C14 C13 C12 117.9(8)
C14 C13 C8 120.7(8)
C12 C13 C8 121.3(8)
C15 C14 C13 120.2(9)
N3 C15 C14 120.5(9)
N4 C16 C17 122.9(10)
C18 C17 C16 117.2(10)
C19 C18 C17 121.6(10)
C19 C18 N3 119.2(9)
C17 C18 N3 119.2(9)
C18 C19 C20 117.2(10)
N4 C20 C19 123.5(10)
C22 C21 C26 121.6(10)
C22 C21 O1 123.7(11)
C26 C21 O1 114.5(9)
C21 C22 C23 121.3(10)
C24 C23 C22 120.4(10)
C23 C24 C25 118.4(10)
C30 C25 C26 120.7(11)
C30 C25 C24 121.1(11)
C26 C25 C24 118.1(9)
C21 C26 C25 120.3(10)
C21 C26 C27 120.2(10)
C25 C26 C27 119.5(11)
C28 C27 C26 116.7(12)
C27 C28 C29 124.1(11)
C30 C29 C28 118.7(11)
O8 C30 C25 114.3(11)
O8 C30 C29 125.6(11)
C25 C30 C29 120.1(12)
C32 C31 O8 106.1(9)
O7 C32 C31 108.4(10)
O7 C33 C34 123.7(15)
O6 C34 C33 118.0(13)
O6 C35 C36 112.7(12)
C35 C36 O5 106.6(12)
O5 C37 C42 117.4(11)
O5 C37 C38 128.9(12)
C42 C37 C38 113.7(12)
C37 C38 C39 123.6(12)
C40 C39 C38 122.2(12)
C39 C40 C41 118.4(12)
C46 C41 C42 122.2(10)
C46 C41 C40 121.6(11)
C42 C41 C40 116.1(10)
C37 C42 C41 125.8(11)
C37 C42 C43 116.7(11)
C41 C42 C43 117.5(10)
C44 C43 C42 118.4(12)
C43 C44 C45 121.2(11)
C46 C45 C44 121.2(12)
C41 C46 C45 119.3(12)
C41 C46 O4 115.4(10)
C45 C46 O4 125.2(12)
O4 C47 C48 107.9(10)
O3 C48 C47 114.7(9)
O3 C49 C50 111.0(9)
O2 C50 C49 108.7(8)
O2 C51 C52 107.7(9)
O1 C52 C51 106.7(10)

loop_
_geom_bond_atom_site_label_1
_geom_bond_atom_site_label_2
_geom_bond_distance
Cd1 N1 2.324(7)
Cd1 I1 2.7272(11)
Cd1 I2 2.7304(11)
Cd1 I3 2.7316(11)
I4 Cd2 2.7186(10)
I5 Cd2 2.7353(10)
I6 Cd2 2.7319(11)
Cd2 N4 2.346(7)
O1 C52 1.426(13)
O1 C21 1.451(11)
O2 C50 1.389(11)
O2 C51 1.418(12)
O3 C49 1.426(12)
O3 C48 1.420(13)
O4 C46 1.398(13)
O4 C47 1.431(13)
O5 C37 1.339(13)
O5 C36 1.433(14)
O6 C34 1.343(15)
O6 C35 1.403(14)
O7 C33 1.223(18)
O7 C32 1.393(14)
O8 C30 1.346(12)
O8 C31 1.489(12)
O9 C53 1.562(19)
O10 C100 1.51(2)
N1 C5 1.325(12)
N1 C1 1.333(12)
N2 C6 1.356(11)
N2 C10 1.353(10)
N2 C3 1.437(11)
N3 C15 1.336(12)
N3 C11 1.343(11)
N3 C18 1.454(11)
N4 C16 1.313(13)
N4 C20 1.303(13)
C1 C2 1.401(12)
C2 C3 1.365(13)
C3 C4 1.384(13)
C4 C5 1.397(13)
C6 C7 1.374(12)
C7 C8 1.390(12)
C8 C9 1.377(12)
C8 C13 1.485(12)
C9 C10 1.376(12)
C11 C12 1.368(12)
C12 C13 1.368(12)
C13 C14 1.386(12)
C14 C15 1.376(12)
C16 C17 1.414(15)
C17 C18 1.327(13)
C18 C19 1.348(13)
C19 C20 1.399(14)
C21 C22 1.326(14)
C21 C26 1.361(15)
C22 C23 1.403(14)
C23 C24 1.347(13)
C24 C25 1.472(15)
C25 C30 1.382(14)
C25 C26 1.390(15)
C26 C27 1.493(14)
C27 C28 1.313(15)
C28 C29 1.430(15)
C29 C30 1.389(15)
C31 C32 1.461(15)
C33 C34 1.42(2)
C35 C36 1.474(17)
C37 C42 1.405(15)
C37 C38 1.378(16)
C38 C39 1.387(16)
C39 C40 1.340(15)
C40 C41 1.465(14)
C41 C46 1.361(15)
C41 C42 1.387(14)
C42 C43 1.486(15)
C43 C44 1.335(15)
C44 C45 1.405(15)
C45 C46 1.367(14)
C47 C48 1.490(15)
C49 C50 1.482(14)
C51 C52 1.545(15)
